data_4306337
loop_
_publ_author_name
'Van S. Thoi'
'Jay R. Stork'
'Edwards T. Niles'
'Ezra C. Depperman'
'David L. Tierney'
'Seth M. Cohen'

_publ_contact_author
;      Cohen, Seth M.
       Department of Chemistry and Biochemistry
       University of California, San Diego
       La Jolla
       CA 92093-0358
       USA
;
_publ_contact_author_email scohen@ucsd.edu
_publ_section_title
;
Diamidodipyrrins: Versatile Bipyrrolic Ligands with Multiple Metal Binding
Modes
;
_journal_name_full 'Inorganic Chemistry'
_journal_page_first 10533
_journal_page_last 10541
_journal_paper_doi 10.1021/ic8011876
_journal_volume 47
_journal_year 2008
_chemical_formula_moiety
;
C23 H27 N4 O2, 3(C H Cl3), H2 O, Br
;
_chemical_formula_sum 'C26 H32 Br Cl9 N4 O3'
_chemical_formula_weight 847.52
_chemical_name_common
;
 H~2~DADP^Ph,iPr^Br^.^H~2~O^.^3CHCl~3~ 
;
_chemical_name_systematic
; 
 ? 
;
_space_group_IT_number 14
_symmetry_cell_setting monoclinic
_symmetry_space_group_name_Hall '-P 2yn'
_symmetry_space_group_name_H-M 'P 1 21/n 1'
_atom_sites_solution_hydrogens geom
_atom_sites_solution_primary direct
_atom_sites_solution_secondary difmap
_audit_creation_method SHELXL-97
_cell_angle_alpha 90.00
_cell_angle_beta 94.605(5)
_cell_angle_gamma 90.00
_cell_formula_units_Z 8
_cell_length_a 13.987(3)
_cell_length_b 20.692(5)
_cell_length_c 25.444(6)
_cell_measurement_reflns_used 9713
_cell_measurement_temperature 100(2)
_cell_measurement_theta_max 27.2
_cell_measurement_theta_min 2.30
_cell_volume 7340(3)
_computing_cell_refinement SAINT
_computing_data_collection 'Apex2 v.1.0-2.1 (Bruker, 2006)'
_computing_data_reduction 'SAINT v7.34A (Bruker, 2007)'
_computing_molecular_graphics 'SHELXTL 5.1 (Sheldrick, 1994)'
_computing_publication_material SHELXL97
_computing_structure_refinement 'SHELXL97 (Sheldrick, 1997)'
_computing_structure_solution 'SHELXS97 (Sheldrick, 1990)'
_diffrn_ambient_temperature 100(2)
_diffrn_detector_area_resol_mean 8.3
_diffrn_measured_fraction_theta_full 0.994
_diffrn_measured_fraction_theta_max 0.984
_diffrn_measurement_device_type 'Bruker Apex'
_diffrn_measurement_method \w
_diffrn_radiation_monochromator graphite
_diffrn_radiation_source 'fine-focus sealed tube'
_diffrn_radiation_type MoK\a
_diffrn_radiation_wavelength 0.71073
_diffrn_reflns_av_R_equivalents 0.0545
_diffrn_reflns_av_sigmaI/netI 0.0385
_diffrn_reflns_limit_h_max 17
_diffrn_reflns_limit_h_min -17
_diffrn_reflns_limit_k_max 24
_diffrn_reflns_limit_k_min -24
_diffrn_reflns_limit_l_max 31
_diffrn_reflns_limit_l_min -31
_diffrn_reflns_number 93094
_diffrn_reflns_theta_full 25.00
_diffrn_reflns_theta_max 26.37
_diffrn_reflns_theta_min 1.27
_diffrn_standards_number 0
_exptl_absorpt_coefficient_mu 1.809
_exptl_absorpt_correction_T_max 0.7296
_exptl_absorpt_correction_T_min 0.5235
_exptl_absorpt_correction_type multi-scan
_exptl_absorpt_process_details 'SADABS 2.10 (Sheldrick, 2004)'
_exptl_crystal_colour red
_exptl_crystal_density_diffrn 1.534
_exptl_crystal_density_method 'not measured'
_exptl_crystal_description needle
_exptl_crystal_F_000 3424
_exptl_crystal_size_max 0.41
_exptl_crystal_size_mid 0.22
_exptl_crystal_size_min 0.19
_refine_diff_density_max 1.264
_refine_diff_density_min -0.766
_refine_diff_density_rms 0.077
_refine_ls_extinction_method none
_refine_ls_goodness_of_fit_ref 1.018
_refine_ls_hydrogen_treatment mixed
_refine_ls_matrix_type full
_refine_ls_number_parameters 805
_refine_ls_number_reflns 14795
_refine_ls_number_restraints 6
_refine_ls_restrained_S_all 1.018
_refine_ls_R_factor_all 0.0594
_refine_ls_R_factor_gt 0.0406
_refine_ls_shift/su_max 0.002
_refine_ls_shift/su_mean 0.000
_refine_ls_structure_factor_coef Fsqd
_refine_ls_weighting_details 'calc w=1/[\s^2^(Fo^2^)+(0.0384P)^2^+11.3921P] where P=(Fo^2^+2Fc^2^)/3'
_refine_ls_weighting_scheme calc
_refine_ls_wR_factor_gt 0.0898
_refine_ls_wR_factor_ref 0.0987
_reflns_number_gt 11600
_reflns_number_total 14795
_reflns_threshold_expression >2\s(I)
_cod_data_source_file ic8011876_si_001_2.cif
_cod_data_source_block jrs171
_cod_original_sg_symbol_H-M 'P 21/n'
_cod_database_code 4306337

loop_
_symmetry_equiv_pos_as_xyz
'x, y, z'
'-x+1/2, y+1/2, -z+1/2'
'-x, -y, -z'
'x-1/2, -y-1/2, z-1/2'

loop_
_atom_site_label
_atom_site_type_symbol
_atom_site_fract_x
_atom_site_fract_y
_atom_site_fract_z
_atom_site_U_iso_or_equiv
_atom_site_adp_type
_atom_site_occupancy
_atom_site_symmetry_multiplicity
_atom_site_calc_flag
_atom_site_refinement_flags
_atom_site_disorder_assembly
_atom_site_disorder_group
Br1 Br 0.77065(2) 0.218058(15) 0.483463(11) 0.02435(8) Uani 1 1 d . . .
Br2 Br 0.53713(2) 0.390799(16) 0.565002(12) 0.03109(8) Uani 1 1 d . . .
C1 C 0.8362(2) 0.27686(17) 0.99661(11) 0.0299(7) Uani 1 1 d . . .
H1A H 0.8377 0.2305 0.9890 0.045 Uiso 1 1 calc R . .
H1B H 0.7806 0.2866 1.0164 0.045 Uiso 1 1 calc R . .
H1C H 0.8952 0.2892 1.0176 0.045 Uiso 1 1 calc R . .
C2 C 0.8255(3) 0.38684(17) 0.95398(14) 0.0372(8) Uani 1 1 d . . .
H2A H 0.8831 0.4004 0.9757 0.056 Uiso 1 1 calc R . .
H2B H 0.7684 0.3978 0.9721 0.056 Uiso 1 1 calc R . .
H2C H 0.8230 0.4091 0.9199 0.056 Uiso 1 1 calc R . .
C3 C 0.8287(2) 0.31460(15) 0.94518(11) 0.0232(6) Uani 1 1 d . . .
H3 H 0.7681 0.3015 0.9243 0.028 Uiso 1 1 calc R . .
C4 C 0.90456(19) 0.30293(13) 0.86231(10) 0.0178(6) Uani 1 1 d . . .
C5 C 0.99360(19) 0.28938(13) 0.83615(10) 0.0172(6) Uani 1 1 d . . .
C6 C 1.08805(19) 0.27676(14) 0.85519(11) 0.0203(6) Uani 1 1 d . . .
H6 H 1.1108 0.2712 0.8911 0.024 Uiso 1 1 calc R . .
C7 C 1.1425(2) 0.27376(14) 0.81211(11) 0.0204(6) Uani 1 1 d . . .
H7 H 1.2098 0.2666 0.8132 0.025 Uiso 1 1 calc R . .
C8 C 1.08065(19) 0.28314(13) 0.76659(10) 0.0177(6) Uani 1 1 d . . .
C9 C 1.09886(19) 0.28204(13) 0.71257(10) 0.0177(6) Uani 1 1 d . . .
C10 C 1.02717(19) 0.25998(14) 0.67480(10) 0.0180(6) Uani 1 1 d . . .
C11 C 1.0079(2) 0.27548(14) 0.62116(10) 0.0200(6) Uani 1 1 d . . .
H11 H 1.0462 0.3020 0.6008 0.024 Uiso 1 1 calc R . .
C12 C 0.9236(2) 0.24534(14) 0.60349(10) 0.0208(6) Uani 1 1 d . . .
H12 H 0.8926 0.2479 0.5689 0.025 Uiso 1 1 calc R . .
C13 C 0.89199(19) 0.21013(13) 0.64608(10) 0.0180(6) Uani 1 1 d . . .
C14 C 0.80672(19) 0.16874(13) 0.65157(10) 0.0172(6) Uani 1 1 d . . .
C15 C 0.6584(2) 0.12295(15) 0.60945(11) 0.0237(6) Uani 1 1 d . . .
H15 H 0.6362 0.1244 0.6458 0.028 Uiso 1 1 calc R . .
C16 C 0.5805(2) 0.15206(17) 0.57158(12) 0.0305(7) Uani 1 1 d . . .
H16A H 0.5702 0.1973 0.5811 0.046 Uiso 1 1 calc R . .
H16B H 0.5207 0.1278 0.5737 0.046 Uiso 1 1 calc R . .
H16C H 0.6002 0.1499 0.5355 0.046 Uiso 1 1 calc R . .
C17 C 0.6788(3) 0.05343(16) 0.59613(13) 0.0362(8) Uani 1 1 d . . .
H17A H 0.7000 0.0510 0.5604 0.054 Uiso 1 1 calc R . .
H17B H 0.6204 0.0277 0.5980 0.054 Uiso 1 1 calc R . .
H17C H 0.7293 0.0365 0.6213 0.054 Uiso 1 1 calc R . .
C18 C 1.1918(2) 0.30413(14) 0.69747(11) 0.0201(6) Uani 1 1 d . . .
C19 C 1.2422(2) 0.35172(15) 0.72772(11) 0.0235(6) Uani 1 1 d . . .
H19 H 1.2151 0.3696 0.7575 0.028 Uiso 1 1 calc R . .
C20 C 1.3311(2) 0.37271(15) 0.71440(12) 0.0284(7) Uani 1 1 d . . .
H20 H 1.3655 0.4041 0.7356 0.034 Uiso 1 1 calc R . .
C21 C 1.3699(2) 0.34808(16) 0.67025(13) 0.0316(7) Uani 1 1 d . . .
H21 H 1.4301 0.3634 0.6607 0.038 Uiso 1 1 calc R . .
C22 C 1.3212(2) 0.30108(16) 0.63987(13) 0.0297(7) Uani 1 1 d . . .
H22 H 1.3485 0.2840 0.6098 0.036 Uiso 1 1 calc R . .
C23 C 1.2329(2) 0.27886(15) 0.65312(11) 0.0240(6) Uani 1 1 d . . .
H23 H 1.2000 0.2465 0.6323 0.029 Uiso 1 1 calc R . .
C24 C 0.8060(2) 0.48695(15) 0.61412(12) 0.0318(7) Uani 1 1 d . . .
H24A H 0.7415 0.4966 0.5982 0.048 Uiso 1 1 calc R . .
H24B H 0.8528 0.5145 0.5982 0.048 Uiso 1 1 calc R . .
H24C H 0.8087 0.4951 0.6521 0.048 Uiso 1 1 calc R . .
C25 C 0.8246(2) 0.40066(16) 0.54604(12) 0.0305(7) Uani 1 1 d . . .
H25A H 0.8358 0.3543 0.5414 0.046 Uiso 1 1 calc R . .
H25B H 0.8737 0.4254 0.5294 0.046 Uiso 1 1 calc R . .
H25C H 0.7611 0.4121 0.5296 0.046 Uiso 1 1 calc R . .
C26 C 0.8295(2) 0.41643(14) 0.60452(11) 0.0232(6) Uani 1 1 d . . .
H26 H 0.8960 0.4075 0.6202 0.028 Uiso 1 1 calc R . .
C27 C 0.78319(19) 0.34695(13) 0.67701(10) 0.0170(6) Uani 1 1 d . . .
C28 C 0.70792(19) 0.30507(13) 0.69632(10) 0.0176(6) Uani 1 1 d . . .
C29 C 0.6162(2) 0.28773(14) 0.67550(11) 0.0210(6) Uani 1 1 d . . .
H29 H 0.5874 0.2990 0.6417 0.025 Uiso 1 1 calc R . .
C30 C 0.5748(2) 0.25114(14) 0.71306(11) 0.0219(6) Uani 1 1 d . . .
H30 H 0.5116 0.2339 0.7102 0.026 Uiso 1 1 calc R . .
C31 C 0.64299(19) 0.24405(13) 0.75616(10) 0.0176(6) Uani 1 1 d . . .
C32 C 0.63905(19) 0.20867(13) 0.80318(10) 0.0176(6) Uani 1 1 d . . .
C33 C 0.72139(19) 0.18039(13) 0.82823(10) 0.0172(6) Uani 1 1 d . . .
C34 C 0.7425(2) 0.16469(14) 0.88209(10) 0.0201(6) Uani 1 1 d . . .
H34 H 0.6994 0.1678 0.9090 0.024 Uiso 1 1 calc R . .
C35 C 0.8359(2) 0.14413(14) 0.88857(11) 0.0208(6) Uani 1 1 d . . .
H35 H 0.8696 0.1312 0.9208 0.025 Uiso 1 1 calc R . .
C36 C 0.87289(19) 0.14572(13) 0.83852(10) 0.0173(6) Uani 1 1 d . . .
C37 C 0.96994(19) 0.13100(13) 0.82145(11) 0.0187(6) Uani 1 1 d . . .
C38 C 1.13244(19) 0.09451(14) 0.85096(12) 0.0232(6) Uani 1 1 d . . .
H38 H 1.1570 0.1308 0.8299 0.028 Uiso 1 1 calc R . .
C39 C 1.1868(2) 0.09409(16) 0.90505(13) 0.0318(7) Uani 1 1 d . . .
H39A H 1.1791 0.1360 0.9222 0.048 Uiso 1 1 calc R . .
H39B H 1.2550 0.0862 0.9013 0.048 Uiso 1 1 calc R . .
H39C H 1.1614 0.0598 0.9266 0.048 Uiso 1 1 calc R . .
C40 C 1.1452(2) 0.03150(16) 0.82169(13) 0.0323(7) Uani 1 1 d . . .
H40A H 1.1249 -0.0047 0.8430 0.049 Uiso 1 1 calc R . .
H40B H 1.2129 0.0261 0.8152 0.049 Uiso 1 1 calc R . .
H40C H 1.1062 0.0324 0.7880 0.049 Uiso 1 1 calc R . .
C41 C 0.54851(19) 0.20412(14) 0.82788(10) 0.0194(6) Uani 1 1 d . . .
C42 C 0.4881(2) 0.25837(15) 0.82757(11) 0.0239(6) Uani 1 1 d . . .
H42 H 0.5036 0.2963 0.8090 0.029 Uiso 1 1 calc R . .
C43 C 0.4058(2) 0.25634(16) 0.85438(12) 0.0279(7) Uani 1 1 d . . .
H43 H 0.3663 0.2936 0.8553 0.033 Uiso 1 1 calc R . .
C44 C 0.3809(2) 0.20026(17) 0.87985(12) 0.0309(7) Uani 1 1 d . . .
H44 H 0.3240 0.1990 0.8979 0.037 Uiso 1 1 calc R . .
C45 C 0.4391(2) 0.14606(16) 0.87897(12) 0.0288(7) Uani 1 1 d . . .
H45 H 0.4214 0.1075 0.8960 0.035 Uiso 1 1 calc R . .
C46 C 0.5225(2) 0.14781(15) 0.85358(11) 0.0230(6) Uani 1 1 d . . .
H46 H 0.5624 0.1107 0.8535 0.028 Uiso 1 1 calc R . .
N1 N 0.90985(16) 0.29808(11) 0.91459(8) 0.0195(5) Uani 1 1 d . . .
H1 H 0.9636 0.2846 0.9313 0.023 Uiso 1 1 calc R . .
N2 N 0.98987(15) 0.29203(11) 0.78300(8) 0.0163(5) Uani 1 1 d . . .
H2 H 0.9376 0.2984 0.7620 0.020 Uiso 1 1 calc R . .
N3 N 0.95404(15) 0.21958(11) 0.68834(8) 0.0164(5) Uani 1 1 d . . .
H3A H 0.9491 0.2027 0.7198 0.020 Uiso 1 1 calc R . .
N4 N 0.74634(16) 0.16175(12) 0.60886(9) 0.0199(5) Uani 1 1 d . . .
H4 H 0.7594 0.1809 0.5794 0.024 Uiso 1 1 calc R . .
N5 N 0.76253(17) 0.37445(11) 0.63017(9) 0.0206(5) Uani 1 1 d . . .
H5 H 0.7058 0.3671 0.6137 0.025 Uiso 1 1 calc R . .
N6 N 0.72397(16) 0.27707(11) 0.74408(8) 0.0168(5) Uani 1 1 d . . .
H6A H 0.7778 0.2795 0.7644 0.020 Uiso 1 1 calc R . .
N7 N 0.80415(15) 0.16789(11) 0.80318(8) 0.0160(5) Uani 1 1 d . . .
H7A H 0.8105 0.1736 0.7694 0.019 Uiso 1 1 calc R . .
N8 N 1.03130(16) 0.10637(11) 0.85867(9) 0.0193(5) Uani 1 1 d . . .
H8 H 1.0102 0.0967 0.8894 0.023 Uiso 1 1 calc R . .
O1 O 0.83074(13) 0.31836(9) 0.83484(7) 0.0197(4) Uani 1 1 d . . .
O2 O 0.79424(13) 0.14364(9) 0.69497(7) 0.0202(4) Uani 1 1 d . . .
O3 O 0.86017(13) 0.35443(9) 0.70420(7) 0.0196(4) Uani 1 1 d . . .
O4 O 0.98953(13) 0.14362(9) 0.77598(7) 0.0211(4) Uani 1 1 d . . .
C47 C 0.9485(2) 0.47932(15) 0.75494(12) 0.0266(7) Uani 1 1 d . . .
H47 H 0.9041 0.4435 0.7427 0.032 Uiso 1 1 calc R . .
Cl1 Cl 1.03778(7) 0.48770(5) 0.70993(4) 0.0461(2) Uani 1 1 d . . .
Cl2 Cl 1.00233(7) 0.45986(4) 0.81732(3) 0.0411(2) Uani 1 1 d . . .
Cl3 Cl 0.88194(6) 0.55163(4) 0.75775(3) 0.03181(18) Uani 1 1 d . . .
C48 C 0.2930(2) 0.10079(17) 0.69152(13) 0.0333(7) Uani 1 1 d . . .
H48 H 0.3095 0.0549 0.7005 0.040 Uiso 1 1 calc R . .
Cl4 Cl 0.34448(9) 0.12088(5) 0.63358(5) 0.0673(3) Uani 1 1 d . . .
Cl5 Cl 0.16841(6) 0.10810(5) 0.68405(5) 0.0512(2) Uani 1 1 d . . .
Cl6 Cl 0.33877(8) 0.15031(5) 0.74389(4) 0.0604(3) Uani 1 1 d . . .
C49 C 0.6329(2) 0.49074(15) 0.77845(12) 0.0281(7) Uani 1 1 d . . .
H49 H 0.6689 0.5324 0.7828 0.034 Uiso 1 1 calc R . .
Cl7 Cl 0.70613(6) 0.42770(4) 0.80546(3) 0.03215(18) Uani 1 1 d . . .
Cl8 Cl 0.52731(6) 0.49654(5) 0.81155(4) 0.0464(2) Uani 1 1 d . . .
Cl9 Cl 0.60492(6) 0.47650(4) 0.71055(3) 0.03643(19) Uani 1 1 d . . .
C50 C 0.7379(3) 0.06583(18) 0.42680(13) 0.0408(9) Uani 1 1 d . . .
H50 H 0.7498 0.1107 0.4403 0.049 Uiso 1 1 calc R . .
Cl10 Cl 0.81623(9) 0.01405(7) 0.46245(5) 0.0732(4) Uani 1 1 d . . .
Cl11 Cl 0.61836(8) 0.04552(6) 0.43580(4) 0.0610(3) Uani 1 1 d . . .
Cl12 Cl 0.75964(8) 0.06451(5) 0.35928(4) 0.0525(3) Uani 1 1 d . . .
C51 C 0.1657(3) 0.4449(2) 0.53526(14) 0.0425(9) Uani 1 1 d . . .
H51 H 0.1645 0.4909 0.5230 0.051 Uiso 1 1 calc R . .
Cl13 Cl 0.12828(8) 0.44467(5) 0.59898(4) 0.0531(3) Uani 1 1 d . . .
Cl14 Cl 0.08482(7) 0.40187(6) 0.49233(4) 0.0619(3) Uani 1 1 d . . .
Cl15 Cl 0.28270(7) 0.41760(5) 0.53354(4) 0.0525(2) Uani 1 1 d . . .
C52 C 0.0136(3) 0.1588(2) 0.47976(16) 0.0530(11) Uani 0.52(4) 1 d P A 1
H52A H -0.0577 0.1625 0.4791 0.064 Uiso 0.52(4) 1 calc PR A 1
Cl16 Cl 0.0629(13) 0.1263(6) 0.5413(4) 0.068(3) Uani 0.52(4) 1 d P A 1
C53 C 0.0136(3) 0.1588(2) 0.47976(16) 0.0530(11) Uani 0.48(4) 1 d P A 2
H53 H -0.0562 0.1674 0.4713 0.064 Uiso 0.48(4) 1 calc PR A 2
Cl17 Cl 0.0181(17) 0.1106(6) 0.5364(2) 0.079(3) Uani 0.48(4) 1 d P A 2
Cl18 Cl 0.04739(8) 0.11193(6) 0.42641(4) 0.0664(3) Uani 1 1 d . . .
Cl19 Cl 0.06770(7) 0.23583(6) 0.47998(4) 0.0613(3) Uani 1 1 d . . .
O1W O 0.55329(16) 0.27640(12) 0.47357(9) 0.0347(5) Uani 1 1 d D . .
H1WA H 0.541(2) 0.3032(16) 0.4961(13) 0.052 Uiso 1 1 d D . .
H1WB H 0.6073(17) 0.2621(18) 0.4815(14) 0.052 Uiso 1 1 d D . .
O2W O 0.4695(2) 0.45169(12) 0.44907(9) 0.0396(6) Uani 1 1 d D . .
H2WA H 0.488(3) 0.4428(17) 0.4810(9) 0.059 Uiso 1 1 d D . .
H2WB H 0.469(3) 0.4923(9) 0.4482(14) 0.059 Uiso 1 1 d D . .

loop_
_atom_site_aniso_label
_atom_site_aniso_U_11
_atom_site_aniso_U_22
_atom_site_aniso_U_33
_atom_site_aniso_U_23
_atom_site_aniso_U_13
_atom_site_aniso_U_12
Br1 0.02357(15) 0.03120(17) 0.01798(13) 0.00068(12) -0.00013(11) -0.00153(12)
Br2 0.03555(18) 0.03298(19) 0.02404(15) 0.00556(13) -0.00196(12) 0.00805(14)
C1 0.0259(16) 0.044(2) 0.0200(14) -0.0002(14) 0.0027(12) 0.0007(14)
C2 0.0387(19) 0.038(2) 0.0360(18) -0.0063(15) 0.0083(15) 0.0061(16)
C3 0.0184(14) 0.0310(17) 0.0202(14) -0.0044(12) 0.0015(11) 0.0013(12)
C4 0.0220(14) 0.0114(14) 0.0195(13) -0.0006(11) -0.0017(11) -0.0014(11)
C5 0.0205(14) 0.0135(14) 0.0171(13) -0.0004(11) -0.0012(10) -0.0025(11)
C6 0.0202(14) 0.0206(15) 0.0190(13) 0.0031(11) -0.0048(11) -0.0026(12)
C7 0.0181(14) 0.0206(16) 0.0220(14) 0.0024(11) -0.0020(11) -0.0008(11)
C8 0.0165(13) 0.0151(14) 0.0211(13) 0.0007(11) -0.0001(11) -0.0023(11)
C9 0.0180(13) 0.0138(14) 0.0214(13) 0.0017(11) 0.0018(11) 0.0036(11)
C10 0.0163(13) 0.0179(15) 0.0198(13) -0.0009(11) 0.0017(11) 0.0005(11)
C11 0.0234(14) 0.0201(15) 0.0167(13) 0.0023(11) 0.0032(11) -0.0018(12)
C12 0.0259(15) 0.0223(16) 0.0140(13) 0.0014(11) -0.0006(11) -0.0007(12)
C13 0.0204(14) 0.0150(14) 0.0180(13) -0.0017(11) -0.0006(11) 0.0030(11)
C14 0.0217(14) 0.0132(14) 0.0167(13) -0.0024(11) 0.0012(11) 0.0024(11)
C15 0.0248(15) 0.0300(17) 0.0160(13) 0.0016(12) -0.0004(11) -0.0086(13)
C16 0.0245(16) 0.038(2) 0.0277(16) 0.0003(14) -0.0023(13) -0.0079(14)
C17 0.044(2) 0.0279(19) 0.0354(18) 0.0016(14) -0.0050(15) -0.0094(15)
C18 0.0195(14) 0.0188(15) 0.0218(14) 0.0053(11) 0.0003(11) 0.0014(11)
C19 0.0233(15) 0.0250(17) 0.0219(14) 0.0043(12) -0.0007(11) -0.0012(12)
C20 0.0254(16) 0.0246(17) 0.0345(17) 0.0066(13) -0.0022(13) -0.0060(13)
C21 0.0191(15) 0.0325(19) 0.0438(19) 0.0160(15) 0.0070(13) 0.0000(13)
C22 0.0272(16) 0.0306(18) 0.0325(17) 0.0059(14) 0.0098(13) 0.0064(14)
C23 0.0243(15) 0.0217(16) 0.0262(15) 0.0027(12) 0.0027(12) 0.0022(12)
C24 0.045(2) 0.0235(17) 0.0263(16) 0.0016(13) 0.0016(14) -0.0075(14)
C25 0.0433(19) 0.0249(18) 0.0247(15) 0.0068(13) 0.0110(14) 0.0017(14)
C26 0.0247(15) 0.0235(16) 0.0213(14) 0.0070(12) 0.0017(11) -0.0019(12)
C27 0.0212(14) 0.0125(14) 0.0171(13) -0.0008(10) 0.0011(11) 0.0039(11)
C28 0.0209(14) 0.0146(14) 0.0174(13) -0.0013(11) 0.0019(11) 0.0039(11)
C29 0.0236(15) 0.0216(16) 0.0167(13) 0.0018(11) -0.0047(11) 0.0020(12)
C30 0.0188(14) 0.0225(16) 0.0240(14) 0.0026(12) -0.0005(11) -0.0008(12)
C31 0.0178(13) 0.0159(14) 0.0190(13) -0.0007(11) 0.0015(10) 0.0024(11)
C32 0.0179(13) 0.0155(14) 0.0193(13) -0.0022(11) 0.0003(10) -0.0001(11)
C33 0.0192(14) 0.0125(14) 0.0202(13) -0.0004(11) 0.0027(11) -0.0003(11)
C34 0.0217(14) 0.0215(16) 0.0174(13) 0.0025(11) 0.0034(11) -0.0026(12)
C35 0.0240(15) 0.0217(16) 0.0164(13) 0.0043(11) -0.0014(11) -0.0002(12)
C36 0.0217(14) 0.0121(14) 0.0176(13) 0.0012(10) -0.0020(11) -0.0004(11)
C37 0.0211(14) 0.0122(14) 0.0222(14) -0.0012(11) -0.0020(11) -0.0011(11)
C38 0.0158(14) 0.0222(16) 0.0309(15) 0.0030(12) -0.0023(12) 0.0024(12)
C39 0.0227(16) 0.0297(18) 0.0410(18) -0.0009(14) -0.0096(14) 0.0033(13)
C40 0.0252(16) 0.0311(19) 0.0396(18) -0.0046(15) -0.0044(14) 0.0090(14)
C41 0.0172(13) 0.0234(16) 0.0172(13) -0.0007(11) -0.0012(11) 0.0028(11)
C42 0.0226(15) 0.0250(17) 0.0235(14) -0.0001(12) -0.0012(12) 0.0005(12)
C43 0.0205(15) 0.0322(18) 0.0307(16) -0.0077(14) 0.0001(12) 0.0058(13)
C44 0.0200(15) 0.044(2) 0.0295(16) -0.0055(14) 0.0067(12) -0.0017(14)
C45 0.0253(16) 0.0358(19) 0.0256(15) 0.0056(13) 0.0050(12) -0.0018(14)
C46 0.0214(15) 0.0263(17) 0.0209(14) 0.0029(12) -0.0011(11) 0.0014(12)
N1 0.0169(11) 0.0247(14) 0.0165(11) 0.0005(9) -0.0015(9) 0.0020(10)
N2 0.0149(11) 0.0185(13) 0.0151(11) 0.0006(9) -0.0020(9) 0.0001(9)
N3 0.0189(11) 0.0165(12) 0.0137(10) 0.0001(9) 0.0013(9) 0.0007(9)
N4 0.0207(12) 0.0235(13) 0.0155(11) 0.0019(9) 0.0015(9) -0.0045(10)
N5 0.0209(12) 0.0201(13) 0.0201(12) 0.0033(10) -0.0024(9) -0.0021(10)
N6 0.0159(11) 0.0171(12) 0.0171(11) 0.0013(9) -0.0012(9) 0.0015(9)
N7 0.0173(11) 0.0162(12) 0.0144(10) 0.0026(9) 0.0008(9) 0.0016(9)
N8 0.0185(12) 0.0189(13) 0.0198(11) 0.0020(9) -0.0026(9) 0.0015(10)
O1 0.0183(10) 0.0218(11) 0.0183(9) -0.0004(8) -0.0026(8) 0.0034(8)
O2 0.0245(10) 0.0202(11) 0.0154(9) 0.0024(8) -0.0005(8) -0.0013(8)
O3 0.0201(10) 0.0194(11) 0.0187(9) 0.0004(8) -0.0019(8) 0.0007(8)
O4 0.0218(10) 0.0214(11) 0.0203(10) 0.0037(8) 0.0023(8) 0.0037(8)
C47 0.0284(16) 0.0232(17) 0.0280(15) -0.0053(13) 0.0005(13) 0.0014(13)
Cl1 0.0426(5) 0.0518(6) 0.0461(5) -0.0062(4) 0.0178(4) 0.0067(4)
Cl2 0.0501(5) 0.0355(5) 0.0357(4) 0.0034(4) -0.0092(4) 0.0052(4)
Cl3 0.0398(4) 0.0258(4) 0.0299(4) -0.0028(3) 0.0038(3) 0.0078(3)
C48 0.0296(17) 0.0282(18) 0.0425(19) 0.0026(15) 0.0044(14) 0.0008(14)
Cl4 0.0941(9) 0.0434(6) 0.0723(7) 0.0009(5) 0.0549(7) 0.0084(6)
Cl5 0.0278(4) 0.0416(6) 0.0836(7) -0.0007(5) 0.0006(4) -0.0048(4)
Cl6 0.0672(7) 0.0543(7) 0.0548(6) -0.0023(5) -0.0264(5) -0.0071(5)
C49 0.0301(16) 0.0220(17) 0.0323(16) 0.0005(13) 0.0037(13) 0.0086(13)
Cl7 0.0337(4) 0.0254(4) 0.0360(4) -0.0007(3) -0.0056(3) 0.0094(3)
Cl8 0.0394(5) 0.0614(6) 0.0399(5) 0.0086(4) 0.0121(4) 0.0217(4)
Cl9 0.0414(5) 0.0378(5) 0.0297(4) 0.0026(3) 0.0004(3) 0.0129(4)
C50 0.056(2) 0.031(2) 0.0337(18) -0.0019(15) -0.0048(16) 0.0041(17)
Cl10 0.0704(7) 0.0834(9) 0.0662(7) 0.0379(6) 0.0086(6) 0.0282(7)
Cl11 0.0557(6) 0.0885(9) 0.0379(5) -0.0166(5) -0.0019(4) -0.0055(6)
Cl12 0.0756(7) 0.0434(6) 0.0381(5) 0.0024(4) 0.0035(5) -0.0096(5)
C51 0.041(2) 0.052(2) 0.0363(19) 0.0027(17) 0.0076(16) -0.0021(17)
Cl13 0.0681(7) 0.0557(6) 0.0385(5) -0.0171(4) 0.0220(5) -0.0197(5)
Cl14 0.0495(6) 0.0995(9) 0.0377(5) -0.0197(5) 0.0089(4) -0.0247(6)
Cl15 0.0407(5) 0.0532(6) 0.0648(6) -0.0109(5) 0.0111(5) 0.0050(4)
C52 0.043(2) 0.065(3) 0.052(2) 0.008(2) 0.0108(18) 0.028(2)
Cl16 0.097(6) 0.062(3) 0.046(2) 0.0192(17) 0.018(3) 0.044(3)
C53 0.043(2) 0.065(3) 0.052(2) 0.008(2) 0.0108(18) 0.028(2)
Cl17 0.109(8) 0.070(3) 0.0560(18) -0.0076(19) -0.002(3) 0.046(4)
Cl18 0.0637(7) 0.0820(9) 0.0530(6) -0.0119(6) 0.0020(5) 0.0273(6)
Cl19 0.0390(5) 0.0896(9) 0.0553(6) -0.0123(6) 0.0032(4) -0.0106(5)
O1W 0.0287(12) 0.0408(15) 0.0337(13) -0.0118(11) -0.0033(10) -0.0001(11)
O2W 0.0629(17) 0.0303(13) 0.0239(11) -0.0056(10) -0.0067(11) -0.0066(12)

loop_
_atom_type_symbol
_atom_type_description
_atom_type_scat_dispersion_real
_atom_type_scat_dispersion_imag
_atom_type_scat_source
C C 0.0033 0.0016 'International Tables Vol C Tables 4.2.6.8 and 6.1.1.4'
H H 0.0000 0.0000 'International Tables Vol C Tables 4.2.6.8 and 6.1.1.4'
N N 0.0061 0.0033 'International Tables Vol C Tables 4.2.6.8 and 6.1.1.4'
O O 0.0106 0.0060 'International Tables Vol C Tables 4.2.6.8 and 6.1.1.4'
Cl Cl 0.1484 0.1585 'International Tables Vol C Tables 4.2.6.8 and 6.1.1.4'
Br Br -0.2901 2.4595 'International Tables Vol C Tables 4.2.6.8 and 6.1.1.4'

loop_
_geom_angle_atom_site_label_1
_geom_angle_atom_site_label_2
_geom_angle_atom_site_label_3
_geom_angle
_geom_angle_site_symmetry_1
_geom_angle_site_symmetry_3
_geom_angle_publ_flag
C3 C1 H1A 109.5 . . ?
C3 C1 H1B 109.5 . . ?
H1A C1 H1B 109.5 . . ?
C3 C1 H1C 109.5 . . ?
H1A C1 H1C 109.5 . . ?
H1B C1 H1C 109.5 . . ?
C3 C2 H2A 109.5 . . ?
C3 C2 H2B 109.5 . . ?
H2A C2 H2B 109.5 . . ?
C3 C2 H2C 109.5 . . ?
H2A C2 H2C 109.5 . . ?
H2B C2 H2C 109.5 . . ?
N1 C3 C2 110.0(2) . . ?
N1 C3 C1 109.5(2) . . ?
C2 C3 C1 112.4(3) . . ?
N1 C3 H3 108.3 . . ?
C2 C3 H3 108.3 . . ?
C1 C3 H3 108.3 . . ?
O1 C4 N1 124.0(3) . . ?
O1 C4 C5 119.1(2) . . ?
N1 C4 C5 116.9(2) . . ?
N2 C5 C6 108.4(2) . . ?
N2 C5 C4 118.3(2) . . ?
C6 C5 C4 133.2(2) . . ?
C7 C6 C5 107.4(2) . . ?
C7 C6 H6 126.3 . . ?
C5 C6 H6 126.3 . . ?
C6 C7 C8 107.7(2) . . ?
C6 C7 H7 126.1 . . ?
C8 C7 H7 126.1 . . ?
N2 C8 C7 106.9(2) . . ?
N2 C8 C9 122.4(2) . . ?
C7 C8 C9 130.6(3) . . ?
C10 C9 C8 119.6(2) . . ?
C10 C9 C18 121.5(2) . . ?
C8 C9 C18 118.9(2) . . ?
N3 C10 C11 106.9(2) . . ?
N3 C10 C9 121.7(2) . . ?
C11 C10 C9 131.2(3) . . ?
C12 C11 C10 107.8(2) . . ?
C12 C11 H11 126.1 . . ?
C10 C11 H11 126.1 . . ?
C11 C12 C13 107.3(2) . . ?
C11 C12 H12 126.4 . . ?
C13 C12 H12 126.4 . . ?
N3 C13 C12 108.6(2) . . ?
N3 C13 C14 118.8(2) . . ?
C12 C13 C14 132.6(2) . . ?
O2 C14 N4 123.7(3) . . ?
O2 C14 C13 119.7(2) . . ?
N4 C14 C13 116.6(2) . . ?
N4 C15 C17 110.2(3) . . ?
N4 C15 C16 109.6(2) . . ?
C17 C15 C16 112.0(3) . . ?
N4 C15 H15 108.3 . . ?
C17 C15 H15 108.3 . . ?
C16 C15 H15 108.3 . . ?
C15 C16 H16A 109.5 . . ?
C15 C16 H16B 109.5 . . ?
H16A C16 H16B 109.5 . . ?
C15 C16 H16C 109.5 . . ?
H16A C16 H16C 109.5 . . ?
H16B C16 H16C 109.5 . . ?
C15 C17 H17A 109.5 . . ?
C15 C17 H17B 109.5 . . ?
H17A C17 H17B 109.5 . . ?
C15 C17 H17C 109.5 . . ?
H17A C17 H17C 109.5 . . ?
H17B C17 H17C 109.5 . . ?
C19 C18 C23 118.8(3) . . ?
C19 C18 C9 119.6(3) . . ?
C23 C18 C9 121.7(3) . . ?
C20 C19 C18 120.4(3) . . ?
C20 C19 H19 119.8 . . ?
C18 C19 H19 119.8 . . ?
C21 C20 C19 120.1(3) . . ?
C21 C20 H20 119.9 . . ?
C19 C20 H20 119.9 . . ?
C20 C21 C22 120.2(3) . . ?
C20 C21 H21 119.9 . . ?
C22 C21 H21 119.9 . . ?
C23 C22 C21 120.3(3) . . ?
C23 C22 H22 119.8 . . ?
C21 C22 H22 119.8 . . ?
C22 C23 C18 120.1(3) . . ?
C22 C23 H23 120.0 . . ?
C18 C23 H23 120.0 . . ?
C26 C24 H24A 109.5 . . ?
C26 C24 H24B 109.5 . . ?
H24A C24 H24B 109.5 . . ?
C26 C24 H24C 109.5 . . ?
H24A C24 H24C 109.5 . . ?
H24B C24 H24C 109.5 . . ?
C26 C25 H25A 109.5 . . ?
C26 C25 H25B 109.5 . . ?
H25A C25 H25B 109.5 . . ?
C26 C25 H25C 109.5 . . ?
H25A C25 H25C 109.5 . . ?
H25B C25 H25C 109.5 . . ?
N5 C26 C25 109.2(2) . . ?
N5 C26 C24 110.1(2) . . ?
C25 C26 C24 111.7(2) . . ?
N5 C26 H26 108.6 . . ?
C25 C26 H26 108.6 . . ?
C24 C26 H26 108.6 . . ?
O3 C27 N5 124.2(3) . . ?
O3 C27 C28 119.8(2) . . ?
N5 C27 C28 116.0(2) . . ?
N6 C28 C29 108.2(2) . . ?
N6 C28 C27 118.7(2) . . ?
C29 C28 C27 133.1(2) . . ?
C30 C29 C28 107.6(2) . . ?
C30 C29 H29 126.2 . . ?
C28 C29 H29 126.2 . . ?
C29 C30 C31 107.6(2) . . ?
C29 C30 H30 126.2 . . ?
C31 C30 H30 126.2 . . ?
N6 C31 C30 107.1(2) . . ?
N6 C31 C32 122.4(2) . . ?
C30 C31 C32 130.4(3) . . ?
C33 C32 C31 121.2(2) . . ?
C33 C32 C41 119.1(2) . . ?
C31 C32 C41 119.6(2) . . ?
N7 C33 C32 123.7(2) . . ?
N7 C33 C34 106.5(2) . . ?
C32 C33 C34 129.5(2) . . ?
C35 C34 C33 108.0(2) . . ?
C35 C34 H34 126.0 . . ?
C33 C34 H34 126.0 . . ?
C34 C35 C36 107.4(2) . . ?
C34 C35 H35 126.3 . . ?
C36 C35 H35 126.3 . . ?
N7 C36 C35 108.5(2) . . ?
N7 C36 C37 119.7(2) . . ?
C35 C36 C37 131.8(2) . . ?
O4 C37 N8 124.7(3) . . ?
O4 C37 C36 120.3(2) . . ?
N8 C37 C36 115.0(2) . . ?
N8 C38 C39 107.4(2) . . ?
N8 C38 C40 111.3(2) . . ?
C39 C38 C40 111.7(2) . . ?
N8 C38 H38 108.8 . . ?
C39 C38 H38 108.8 . . ?
C40 C38 H38 108.8 . . ?
C38 C39 H39A 109.5 . . ?
C38 C39 H39B 109.5 . . ?
H39A C39 H39B 109.5 . . ?
C38 C39 H39C 109.5 . . ?
H39A C39 H39C 109.5 . . ?
H39B C39 H39C 109.5 . . ?
C38 C40 H40A 109.5 . . ?
C38 C40 H40B 109.5 . . ?
H40A C40 H40B 109.5 . . ?
C38 C40 H40C 109.5 . . ?
H40A C40 H40C 109.5 . . ?
H40B C40 H40C 109.5 . . ?
C46 C41 C42 119.3(3) . . ?
C46 C41 C32 121.5(3) . . ?
C42 C41 C32 119.2(3) . . ?
C43 C42 C41 119.8(3) . . ?
C43 C42 H42 120.1 . . ?
C41 C42 H42 120.1 . . ?
C42 C43 C44 120.4(3) . . ?
C42 C43 H43 119.8 . . ?
C44 C43 H43 119.8 . . ?
C45 C44 C43 119.9(3) . . ?
C45 C44 H44 120.0 . . ?
C43 C44 H44 120.0 . . ?
C46 C45 C44 120.4(3) . . ?
C46 C45 H45 119.8 . . ?
C44 C45 H45 119.8 . . ?
C45 C46 C41 120.2(3) . . ?
C45 C46 H46 119.9 . . ?
C41 C46 H46 119.9 . . ?
C4 N1 C3 122.0(2) . . ?
C4 N1 H1 119.0 . . ?
C3 N1 H1 119.0 . . ?
C5 N2 C8 109.6(2) . . ?
C5 N2 H2 125.2 . . ?
C8 N2 H2 125.2 . . ?
C13 N3 C10 109.4(2) . . ?
C13 N3 H3A 125.3 . . ?
C10 N3 H3A 125.3 . . ?
C14 N4 C15 121.9(2) . . ?
C14 N4 H4 119.1 . . ?
C15 N4 H4 119.1 . . ?
C27 N5 C26 123.4(2) . . ?
C27 N5 H5 118.3 . . ?
C26 N5 H5 118.3 . . ?
C28 N6 C31 109.5(2) . . ?
C28 N6 H6A 125.3 . . ?
C31 N6 H6A 125.3 . . ?
C36 N7 C33 109.5(2) . . ?
C36 N7 H7A 125.2 . . ?
C33 N7 H7A 125.2 . . ?
C37 N8 C38 123.0(2) . . ?
C37 N8 H8 118.5 . . ?
C38 N8 H8 118.5 . . ?
Cl2 C47 Cl3 110.38(16) . . ?
Cl2 C47 Cl1 109.61(17) . . ?
Cl3 C47 Cl1 110.16(17) . . ?
Cl2 C47 H47 108.9 . . ?
Cl3 C47 H47 108.9 . . ?
Cl1 C47 H47 108.9 . . ?
Cl4 C48 Cl5 111.35(19) . . ?
Cl4 C48 Cl6 110.61(19) . . ?
Cl5 C48 Cl6 109.35(19) . . ?
Cl4 C48 H48 108.5 . . ?
Cl5 C48 H48 108.5 . . ?
Cl6 C48 H48 108.5 . . ?
Cl8 C49 Cl7 110.31(17) . . ?
Cl8 C49 Cl9 110.54(17) . . ?
Cl7 C49 Cl9 109.52(16) . . ?
Cl8 C49 H49 108.8 . . ?
Cl7 C49 H49 108.8 . . ?
Cl9 C49 H49 108.8 . . ?
Cl10 C50 Cl11 110.6(2) . . ?
Cl10 C50 Cl12 110.3(2) . . ?
Cl11 C50 Cl12 111.27(19) . . ?
Cl10 C50 H50 108.2 . . ?
Cl11 C50 H50 108.2 . . ?
Cl12 C50 H50 108.2 . . ?
Cl15 C51 Cl13 112.1(2) . . ?
Cl15 C51 Cl14 112.4(2) . . ?
Cl13 C51 Cl14 110.5(2) . . ?
Cl15 C51 H51 107.1 . . ?
Cl13 C51 H51 107.1 . . ?
Cl14 C51 H51 107.1 . . ?
Cl18 C52 Cl19 111.0(2) . . ?
Cl18 C52 Cl16 111.1(3) . . ?
Cl19 C52 Cl16 101.6(7) . . ?
Cl18 C52 H52A 110.9 . . ?
Cl19 C52 H52A 110.9 . . ?
Cl16 C52 H52A 110.9 . . ?
H1WA O1W H1WB 108(3) . . ?
H2WA O2W H2WB 104(2) . . ?

loop_
_geom_bond_atom_site_label_1
_geom_bond_atom_site_label_2
_geom_bond_distance
_geom_bond_site_symmetry_2
_geom_bond_publ_flag
C1 C3 1.520(4) . ?
C1 H1A 0.9800 . ?
C1 H1B 0.9800 . ?
C1 H1C 0.9800 . ?
C2 C3 1.513(5) . ?
C2 H2A 0.9800 . ?
C2 H2B 0.9800 . ?
C2 H2C 0.9800 . ?
C3 N1 1.467(3) . ?
C3 H3 1.0000 . ?
C4 O1 1.241(3) . ?
C4 N1 1.330(3) . ?
C4 C5 1.485(4) . ?
C5 N2 1.350(3) . ?
C5 C6 1.395(4) . ?
C6 C7 1.386(4) . ?
C6 H6 0.9500 . ?
C7 C8 1.403(4) . ?
C7 H7 0.9500 . ?
C8 N2 1.380(3) . ?
C8 C9 1.418(4) . ?
C9 C10 1.408(4) . ?
C9 C18 1.459(4) . ?
C10 N3 1.386(3) . ?
C10 C11 1.407(4) . ?
C11 C12 1.377(4) . ?
C11 H11 0.9500 . ?
C12 C13 1.406(4) . ?
C12 H12 0.9500 . ?
C13 N3 1.341(3) . ?
C13 C14 1.484(4) . ?
C14 O2 1.245(3) . ?
C14 N4 1.330(3) . ?
C15 N4 1.470(4) . ?
C15 C17 1.510(5) . ?
C15 C16 1.520(4) . ?
C15 H15 1.0000 . ?
C16 H16A 0.9800 . ?
C16 H16B 0.9800 . ?
C16 H16C 0.9800 . ?
C17 H17A 0.9800 . ?
C17 H17B 0.9800 . ?
C17 H17C 0.9800 . ?
C18 C19 1.404(4) . ?
C18 C23 1.407(4) . ?
C19 C20 1.385(4) . ?
C19 H19 0.9500 . ?
C20 C21 1.384(5) . ?
C20 H20 0.9500 . ?
C21 C22 1.387(5) . ?
C21 H21 0.9500 . ?
C22 C23 1.384(4) . ?
C22 H22 0.9500 . ?
C23 H23 0.9500 . ?
C24 C26 1.520(4) . ?
C24 H24A 0.9800 . ?
C24 H24B 0.9800 . ?
C24 H24C 0.9800 . ?
C25 C26 1.519(4) . ?
C25 H25A 0.9800 . ?
C25 H25B 0.9800 . ?
C25 H25C 0.9800 . ?
C26 N5 1.468(4) . ?
C26 H26 1.0000 . ?
C27 O3 1.242(3) . ?
C27 N5 1.331(3) . ?
C27 C28 1.478(4) . ?
C28 N6 1.349(3) . ?
C28 C29 1.395(4) . ?
C29 C30 1.382(4) . ?
C29 H29 0.9500 . ?
C30 C31 1.402(4) . ?
C30 H30 0.9500 . ?
C31 N6 1.378(3) . ?
C31 C32 1.407(4) . ?
C32 C33 1.399(4) . ?
C32 C41 1.461(4) . ?
C33 N7 1.390(3) . ?
C33 C34 1.416(4) . ?
C34 C35 1.372(4) . ?
C34 H34 0.9500 . ?
C35 C36 1.413(4) . ?
C35 H35 0.9500 . ?
C36 N7 1.343(3) . ?
C36 C37 1.490(4) . ?
C37 O4 1.238(3) . ?
C37 N8 1.328(3) . ?
C38 N8 1.465(4) . ?
C38 C39 1.518(4) . ?
C38 C40 1.519(4) . ?
C38 H38 1.0000 . ?
C39 H39A 0.9800 . ?
C39 H39B 0.9800 . ?
C39 H39C 0.9800 . ?
C40 H40A 0.9800 . ?
C40 H40B 0.9800 . ?
C40 H40C 0.9800 . ?
C41 C46 1.399(4) . ?
C41 C42 1.405(4) . ?
C42 C43 1.384(4) . ?
C42 H42 0.9500 . ?
C43 C44 1.387(5) . ?
C43 H43 0.9500 . ?
C44 C45 1.387(5) . ?
C44 H44 0.9500 . ?
C45 C46 1.379(4) . ?
C45 H45 0.9500 . ?
C46 H46 0.9500 . ?
N1 H1 0.8800 . ?
N2 H2 0.8800 . ?
N3 H3A 0.8800 . ?
N4 H4 0.8800 . ?
N5 H5 0.8800 . ?
N6 H6A 0.8800 . ?
N7 H7A 0.8800 . ?
N8 H8 0.8800 . ?
C47 Cl2 1.748(3) . ?
C47 Cl3 1.767(3) . ?
C47 Cl1 1.769(3) . ?
C47 H47 1.0000 . ?
C48 Cl4 1.742(3) . ?
C48 Cl5 1.745(3) . ?
C48 Cl6 1.760(4) . ?
C48 H48 1.0000 . ?
C49 Cl8 1.762(3) . ?
C49 Cl7 1.764(3) . ?
C49 Cl9 1.765(3) . ?
C49 H49 1.0000 . ?
C50 Cl10 1.736(4) . ?
C50 Cl11 1.757(4) . ?
C50 Cl12 1.769(4) . ?
C50 H50 1.0000 . ?
C51 Cl15 1.735(4) . ?
C51 Cl13 1.743(4) . ?
C51 Cl14 1.752(4) . ?
C51 H51 1.0000 . ?
C52 Cl18 1.763(4) . ?
C52 Cl19 1.765(5) . ?
C52 Cl16 1.790(10) . ?
C52 H52A 1.0000 . ?
O1W H1WA 0.825(18) . ?
O1W H1WB 0.821(18) . ?
O2W H2WA 0.853(18) . ?
O2W H2WB 0.841(18) . ?

loop_
_geom_hbond_atom_site_label_D
_geom_hbond_atom_site_label_H
_geom_hbond_atom_site_label_A
_geom_hbond_distance_DH
_geom_hbond_distance_HA
_geom_hbond_distance_DA
_geom_hbond_angle_DHA
_geom_hbond_site_symmetry_A
N1 H1 O1W 0.88 2.03 2.858(3) 157.5 4_666
N2 H2 O3 0.88 2.10 2.897(3) 149.7 .
N3 H3A O4 0.88 1.93 2.741(3) 152.1 .
N4 H4 Br1 0.88 2.58 3.439(2) 167.0 .
N5 H5 Br2 0.88 2.62 3.459(2) 159.2 .
N6 H6A O1 0.88 2.05 2.782(3) 140.2 .
N7 H7A O2 0.88 1.99 2.791(3) 151.2 .
N8 H8 O2W 0.88 1.94 2.793(3) 162.0 4_666
O1W H1WA Br2 0.825(18) 2.53(2) 3.339(2) 169(3) .
O1W H1WB Br1 0.821(18) 2.457(18) 3.262(2) 167(3) .
O2W H2WA Br2 0.853(18) 2.442(18) 3.276(2) 166(3) .
O2W H2WB Br2 0.841(18) 2.442(18) 3.279(3) 173(3) 3_666

loop_
_geom_torsion_atom_site_label_1
_geom_torsion_atom_site_label_2
_geom_torsion_atom_site_label_3
_geom_torsion_atom_site_label_4
_geom_torsion
_geom_torsion_site_symmetry_1
_geom_torsion_site_symmetry_2
_geom_torsion_site_symmetry_3
_geom_torsion_site_symmetry_4
_geom_torsion_publ_flag
O1 C4 C5 N2 -2.5(4) . . . . ?
N1 C4 C5 N2 178.1(2) . . . . ?
O1 C4 C5 C6 173.5(3) . . . . ?
N1 C4 C5 C6 -5.9(5) . . . . ?
N2 C5 C6 C7 1.8(3) . . . . ?
C4 C5 C6 C7 -174.5(3) . . . . ?
C5 C6 C7 C8 -1.3(3) . . . . ?
C6 C7 C8 N2 0.3(3) . . . . ?
C6 C7 C8 C9 -177.2(3) . . . . ?
N2 C8 C9 C10 -29.8(4) . . . . ?
C7 C8 C9 C10 147.4(3) . . . . ?
N2 C8 C9 C18 150.0(3) . . . . ?
C7 C8 C9 C18 -32.8(4) . . . . ?
C8 C9 C10 N3 -22.5(4) . . . . ?
C18 C9 C10 N3 157.7(3) . . . . ?
C8 C9 C10 C11 151.7(3) . . . . ?
C18 C9 C10 C11 -28.1(5) . . . . ?
N3 C10 C11 C12 0.9(3) . . . . ?
C9 C10 C11 C12 -174.0(3) . . . . ?
C10 C11 C12 C13 -1.2(3) . . . . ?
C11 C12 C13 N3 1.1(3) . . . . ?
C11 C12 C13 C14 179.6(3) . . . . ?
N3 C13 C14 O2 0.0(4) . . . . ?
C12 C13 C14 O2 -178.4(3) . . . . ?
N3 C13 C14 N4 178.8(2) . . . . ?
C12 C13 C14 N4 0.4(4) . . . . ?
C10 C9 C18 C19 150.0(3) . . . . ?
C8 C9 C18 C19 -29.8(4) . . . . ?
C10 C9 C18 C23 -30.1(4) . . . . ?
C8 C9 C18 C23 150.1(3) . . . . ?
C23 C18 C19 C20 -0.8(4) . . . . ?
C9 C18 C19 C20 179.2(3) . . . . ?
C18 C19 C20 C21 1.7(4) . . . . ?
C19 C20 C21 C22 -1.6(5) . . . . ?
C20 C21 C22 C23 0.6(5) . . . . ?
C21 C22 C23 C18 0.3(5) . . . . ?
C19 C18 C23 C22 -0.2(4) . . . . ?
C9 C18 C23 C22 179.8(3) . . . . ?
O3 C27 C28 N6 1.7(4) . . . . ?
N5 C27 C28 N6 -178.5(2) . . . . ?
O3 C27 C28 C29 179.7(3) . . . . ?
N5 C27 C28 C29 -0.5(4) . . . . ?
N6 C28 C29 C30 3.1(3) . . . . ?
C27 C28 C29 C30 -175.1(3) . . . . ?
C28 C29 C30 C31 -2.2(3) . . . . ?
C29 C30 C31 N6 0.6(3) . . . . ?
C29 C30 C31 C32 -176.3(3) . . . . ?
N6 C31 C32 C33 -29.2(4) . . . . ?
C30 C31 C32 C33 147.3(3) . . . . ?
N6 C31 C32 C41 147.5(3) . . . . ?
C30 C31 C32 C41 -36.0(4) . . . . ?
C31 C32 C33 N7 -19.5(4) . . . . ?
C41 C32 C33 N7 163.7(2) . . . . ?
C31 C32 C33 C34 154.0(3) . . . . ?
C41 C32 C33 C34 -22.8(4) . . . . ?
N7 C33 C34 C35 0.7(3) . . . . ?
C32 C33 C34 C35 -173.7(3) . . . . ?
C33 C34 C35 C36 -1.2(3) . . . . ?
C34 C35 C36 N7 1.2(3) . . . . ?
C34 C35 C36 C37 177.8(3) . . . . ?
N7 C36 C37 O4 5.4(4) . . . . ?
C35 C36 C37 O4 -170.8(3) . . . . ?
N7 C36 C37 N8 -176.8(2) . . . . ?
C35 C36 C37 N8 7.0(4) . . . . ?
C33 C32 C41 C46 -38.9(4) . . . . ?
C31 C32 C41 C46 144.3(3) . . . . ?
C33 C32 C41 C42 138.6(3) . . . . ?
C31 C32 C41 C42 -38.2(4) . . . . ?
C46 C41 C42 C43 2.6(4) . . . . ?
C32 C41 C42 C43 -174.9(3) . . . . ?
C41 C42 C43 C44 -2.5(4) . . . . ?
C42 C43 C44 C45 0.7(5) . . . . ?
C43 C44 C45 C46 1.0(5) . . . . ?
C44 C45 C46 C41 -0.8(4) . . . . ?
C42 C41 C46 C45 -1.0(4) . . . . ?
C32 C41 C46 C45 176.5(3) . . . . ?
O1 C4 N1 C3 -3.7(4) . . . . ?
C5 C4 N1 C3 175.7(2) . . . . ?
C2 C3 N1 C4 -82.2(3) . . . . ?
C1 C3 N1 C4 153.8(3) . . . . ?
C6 C5 N2 C8 -1.6(3) . . . . ?
C4 C5 N2 C8 175.3(2) . . . . ?
C7 C8 N2 C5 0.8(3) . . . . ?
C9 C8 N2 C5 178.6(3) . . . . ?
C12 C13 N3 C10 -0.5(3) . . . . ?
C14 C13 N3 C10 -179.3(2) . . . . ?
C11 C10 N3 C13 -0.2(3) . . . . ?
C9 C10 N3 C13 175.2(2) . . . . ?
O2 C14 N4 C15 -0.2(4) . . . . ?
C13 C14 N4 C15 -178.9(2) . . . . ?
C17 C15 N4 C14 -89.0(3) . . . . ?
C16 C15 N4 C14 147.4(3) . . . . ?
O3 C27 N5 C26 1.0(4) . . . . ?
C28 C27 N5 C26 -178.8(2) . . . . ?
C25 C26 N5 C27 138.8(3) . . . . ?
C24 C26 N5 C27 -98.2(3) . . . . ?
C29 C28 N6 C31 -2.7(3) . . . . ?
C27 C28 N6 C31 175.8(2) . . . . ?
C30 C31 N6 C28 1.3(3) . . . . ?
C32 C31 N6 C28 178.5(2) . . . . ?
C35 C36 N7 C33 -0.8(3) . . . . ?
C37 C36 N7 C33 -177.8(2) . . . . ?
C32 C33 N7 C36 174.9(3) . . . . ?
C34 C33 N7 C36 0.1(3) . . . . ?
O4 C37 N8 C38 3.6(4) . . . . ?
C36 C37 N8 C38 -174.0(2) . . . . ?
C39 C38 N8 C37 156.6(3) . . . . ?
C40 C38 N8 C37 -80.9(3) . . . . ?
